data_7122235
loop_
_publ_author_name
'Zhao, Xiangyu'
'Yang, Dawei'
'Zhang, Yahui'
'Wang, Baomin'
'Qu, Jingping'

_publ_section_title
;
 Terminal alkyne insertion into a thiolate-bridged dirhodium hydride
 complex derived from heterolytic cleavage of H<sub>2</sub>.
;
_journal_issue 79
_journal_name_full 'Chemical communications (Cambridge, England)'
_journal_page_first 11112
_journal_page_last 11115
_journal_paper_doi 10.1039/c8cc05738a
_journal_volume 54
_journal_year 2018
_chemical_formula_sum 'C26 H35 B F4 Ir2 S2'
_chemical_formula_weight 882.87
_space_group_IT_number 2
_space_group_name_Hall '-P 1'
_space_group_name_H-M_alt 'P -1'
_symmetry_cell_setting triclinic
_symmetry_space_group_name_Hall '-P 1'
_symmetry_space_group_name_H-M 'P -1'
_atom_sites_solution_hydrogens geom
_atom_sites_solution_primary direct
_atom_sites_solution_secondary difmap
_audit_creation_method SHELXL-97
_audit_update_record
;
2017-10-07 deposited with the CCDC.
2018-08-17 downloaded from the CCDC.
;
_cell_angle_alpha 74.619(13)
_cell_angle_beta 86.919(13)
_cell_angle_gamma 83.718(13)
_cell_formula_units_Z 2
_cell_length_a 9.921(4)
_cell_length_b 11.570(5)
_cell_length_c 13.212(6)
_cell_measurement_reflns_used 7787
_cell_measurement_temperature 278(2)
_cell_measurement_theta_max 27.46
_cell_measurement_theta_min 3.25
_cell_volume 1453.0(11)
_computing_cell_refinement 'Bruker SAINT'
_computing_data_collection 'Bruker APEX2'
_computing_data_reduction 'Bruker SAINT'
_computing_molecular_graphics 'Bruker SHELXTL'
_computing_publication_material 'Bruker SHELXTL'
_computing_structure_refinement 'SHELXL-2014 (Sheldrick 2014)'
_computing_structure_solution 'SHELXS-97 (Sheldrick 2008)'
_diffrn_ambient_temperature 278(2)
_diffrn_measured_fraction_theta_full 0.985
_diffrn_measured_fraction_theta_max 0.985
_diffrn_measurement_device_type 'Bruker APEX-II CCD'
_diffrn_measurement_method '\f and \w scans'
_diffrn_radiation_type MoK\a
_diffrn_radiation_wavelength 0.71073
_diffrn_reflns_av_R_equivalents 0.0522
_diffrn_reflns_av_sigmaI/netI 0.0381
_diffrn_reflns_limit_h_max 11
_diffrn_reflns_limit_h_min -11
_diffrn_reflns_limit_k_max 13
_diffrn_reflns_limit_k_min -13
_diffrn_reflns_limit_l_max 15
_diffrn_reflns_limit_l_min -15
_diffrn_reflns_number 23707
_diffrn_reflns_theta_full 25.00
_diffrn_reflns_theta_max 25.00
_diffrn_reflns_theta_min 2.58
_diffrn_standards_number 0
_exptl_absorpt_coefficient_mu 9.332
_exptl_absorpt_correction_T_max 0.2844
_exptl_absorpt_correction_T_min 0.1872
_exptl_absorpt_correction_type empirical
_exptl_absorpt_process_details SADABS
_exptl_crystal_colour brown
_exptl_crystal_density_diffrn 2.018
_exptl_crystal_density_method 'not measured'
_exptl_crystal_description block
_exptl_crystal_F_000 836
_exptl_crystal_size_max 0.27
_exptl_crystal_size_mid 0.19
_exptl_crystal_size_min 0.18
_refine_diff_density_max 2.221
_refine_diff_density_min -3.561
_refine_diff_density_rms 0.323
_refine_ls_extinction_method none
_refine_ls_goodness_of_fit_ref 1.077
_refine_ls_hydrogen_treatment 'riding mode'
_refine_ls_matrix_type full
_refine_ls_number_parameters 320
_refine_ls_number_reflns 5021
_refine_ls_number_restraints 12
_refine_ls_restrained_S_all 1.076
_refine_ls_R_factor_all 0.0585
_refine_ls_R_factor_gt 0.0506
_refine_ls_shift/su_max 0.000
_refine_ls_shift/su_mean 0.000
_refine_ls_structure_factor_coef Fsqd
_refine_ls_weighting_details 'calc w=1/[\s^2^(Fo^2^)+(0.0837P)^2^+21.6129P] where P=(Fo^2^+2Fc^2^)/3'
_refine_ls_weighting_scheme calc
_refine_ls_wR_factor_gt 0.1364
_refine_ls_wR_factor_ref 0.1454
_reflns_number_gt 4434
_reflns_number_total 5021
_reflns_threshold_expression >2sigma(I)
_cod_data_source_file c8cc05738a2.cif
_cod_data_source_block 1_CCDC8
_cod_depositor_comments
;
The following automatic conversions were performed:

'_symmetry_cell_setting' value 'Triclinic' changed to 'triclinic'
according to
/home/data/users/saulius/crontab/automatic-downloads/rss-feeds/RSC/lib/dictionaries/cif_core.dic
dictionary named 'cif_core.dic' version 2.4.2 from 2011-04-26.

Automatic conversion script
Id: cif_fix_values 4973 2017-02-22 13:04:09Z antanas 

 Adding full bibliography for 7122227--7122237.cif.
;
_cod_original_sg_symbol_H-M P-1
_cod_database_code 7122235

loop_
_symmetry_equiv_pos_as_xyz
'x, y, z'
'-x, -y, -z'

loop_
_atom_site_label
_atom_site_type_symbol
_atom_site_fract_x
_atom_site_fract_y
_atom_site_fract_z
_atom_site_U_iso_or_equiv
_atom_site_adp_type
_atom_site_occupancy
_atom_site_symmetry_multiplicity
_atom_site_calc_flag
_atom_site_refinement_flags
Ir1 Ir -0.18277(4) 0.71716(3) 0.19374(3) 0.02461(16) Uani 1 1 d .
Ir2 Ir -0.04715(4) 0.82227(3) 0.31404(3) 0.02509(16) Uani 1 1 d .
S1 S -0.0248(3) 0.8629(2) 0.1272(2) 0.0331(6) Uani 1 1 d .
S2 S 0.0177(3) 0.6272(2) 0.2878(2) 0.0342(6) Uani 1 1 d .
C5 C -0.2673(11) 0.5639(10) 0.1605(9) 0.035(2) Uani 1 1 d .
C15 C 0.0853(13) 0.8341(10) 0.4361(9) 0.039(3) Uani 1 1 d .
C2 C -0.3321(11) 0.7636(10) 0.0740(9) 0.036(2) Uani 1 1 d .
C113 C -0.1454(12) 0.9176(10) 0.4294(8) 0.036(3) Uani 1 1 d .
C11 C 0.0732(12) 0.9462(11) 0.3558(9) 0.040(3) Uani 1 1 d U
C4 C -0.3558(12) 0.6154(11) 0.2266(9) 0.041(3) Uani 1 1 d .
C26 C 0.1398(13) 0.6533(12) 0.1856(11) 0.048(3) Uani 1 1 d .
C1 C -0.2455(10) 0.6586(10) 0.0598(9) 0.034(2) Uani 1 1 d .
C3 C -0.4028(10) 0.7364(11) 0.1748(10) 0.042(3) Uani 1 1 d .
C14 C -0.0480(12) 0.8113(10) 0.4798(9) 0.041(3) Uani 1 1 d .
C12 C -0.0689(14) 0.9929(9) 0.3555(9) 0.042(3) Uani 1 1 d .
C21 C 0.1229(10) 0.7667(11) 0.1103(9) 0.039(3) Uani 1 1 d .
C19 C -0.0817(18) 0.7040(13) 0.5680(10) 0.062(4) Uani 1 1 d .
H19A H -0.0744 0.7220 0.6343 0.092 Uiso 1 1 calc R
H19B H -0.0195 0.6353 0.5649 0.092 Uiso 1 1 calc R
H19C H -0.1727 0.6867 0.5608 0.092 Uiso 1 1 calc R
C16 C 0.1845(14) 1.0089(12) 0.2935(11) 0.053(3) Uani 1 1 d .
H16A H 0.2194 1.0589 0.3313 0.079 Uiso 1 1 calc R
H16B H 0.1507 1.0579 0.2275 0.079 Uiso 1 1 calc R
H16C H 0.2556 0.9506 0.2811 0.079 Uiso 1 1 calc R
C18 C -0.2878(13) 0.9296(17) 0.4528(10) 0.066(5) Uani 1 1 d .
H18A H -0.3052 0.9739 0.5049 0.099 Uiso 1 1 calc R
H18B H -0.3187 0.8511 0.4792 0.099 Uiso 1 1 calc R
H18C H -0.3352 0.9717 0.3902 0.099 Uiso 1 1 calc R
C6 C -0.1624(13) 0.6478(13) -0.0343(11) 0.052(3) Uani 1 1 d .
H6A H -0.2154 0.6200 -0.0802 0.077 Uiso 1 1 calc R
H6B H -0.0842 0.5914 -0.0134 0.077 Uiso 1 1 calc R
H6C H -0.1339 0.7250 -0.0705 0.077 Uiso 1 1 calc R
C22 C 0.2099(11) 0.8013(14) 0.0232(10) 0.050(3) Uani 1 1 d .
H22A H 0.1961 0.8759 -0.0253 0.060 Uiso 1 1 calc R
C8 C -0.5064(12) 0.8192(11) 0.2155(10) 0.042(3) Uani 1 1 d U
H8A H -0.5951 0.8096 0.1953 0.063 Uiso 1 1 calc R
H8B H -0.4869 0.9011 0.1864 0.063 Uiso 1 1 calc R
H8C H -0.5032 0.7998 0.2906 0.063 Uiso 1 1 calc R
C7 C -0.3530(16) 0.8807(13) -0.0107(12) 0.063(4) Uani 1 1 d .
H7A H -0.4271 0.8775 -0.0534 0.094 Uiso 1 1 calc R
H7B H -0.2719 0.8926 -0.0537 0.094 Uiso 1 1 calc R
H7C H -0.3731 0.9463 0.0213 0.094 Uiso 1 1 calc R
F4 F 0.5006(18) 0.6691(15) 0.8124(12) 0.147(6) Uani 1 1 d .
C17 C -0.1279(17) 1.1141(12) 0.2835(11) 0.059(4) Uani 1 1 d .
H17A H -0.1271 1.1765 0.3190 0.089 Uiso 1 1 calc R
H17B H -0.2194 1.1079 0.2669 0.089 Uiso 1 1 calc R
H17C H -0.0738 1.1333 0.2199 0.089 Uiso 1 1 calc R
C10 C -0.1976(15) 0.4389(12) 0.1855(13) 0.059(4) Uani 1 1 d .
H10A H -0.2521 0.3869 0.1634 0.088 Uiso 1 1 calc R
H10B H -0.1848 0.4104 0.2598 0.088 Uiso 1 1 calc R
H10C H -0.1110 0.4391 0.1494 0.088 Uiso 1 1 calc R
F3 F 0.4973(16) 0.8665(13) 0.7603(14) 0.138(6) Uani 1 1 d .
F2 F 0.6624(14) 0.7430(14) 0.7191(14) 0.135(5) Uani 1 1 d .
C24 C 0.3405(15) 0.614(2) 0.0895(14) 0.078(6) Uani 1 1 d .
H24A H 0.4190 0.5640 0.0833 0.094 Uiso 1 1 calc R
C25 C 0.2544(12) 0.5747(16) 0.1781(14) 0.063(4) Uani 1 1 d .
H25A H 0.2731 0.5016 0.2279 0.076 Uiso 1 1 calc R
C23 C 0.3190(14) 0.717(2) 0.0131(14) 0.080(6) Uani 1 1 d .
H23A H 0.3764 0.7325 -0.0460 0.096 Uiso 1 1 calc R
C9 C -0.4068(19) 0.5452(15) 0.3300(13) 0.071(4) Uani 1 1 d .
H9A H -0.4862 0.5092 0.3202 0.107 Uiso 1 1 calc R
H9B H -0.4293 0.5979 0.3750 0.107 Uiso 1 1 calc R
H9C H -0.3379 0.4832 0.3617 0.107 Uiso 1 1 calc R
F1 F 0.4563(19) 0.7603(14) 0.6514(12) 0.146(6) Uani 1 1 d .
B1 B 0.5264(16) 0.7636(17) 0.7310(13) 0.056(4) Uani 1 1 d .
C20 C 0.2085(16) 0.7573(18) 0.4698(14) 0.080(5) Uani 1 1 d .
H20A H 0.2471 0.7814 0.5251 0.120 Uiso 1 1 calc R
H20B H 0.2721 0.7642 0.4116 0.120 Uiso 1 1 calc R
H20C H 0.1880 0.6752 0.4950 0.120 Uiso 1 1 calc R
H35 H -0.176(11) 0.792(9) 0.279(8) 0.03(3) Uiso 1 1 d .

loop_
_atom_site_aniso_label
_atom_site_aniso_U_11
_atom_site_aniso_U_22
_atom_site_aniso_U_33
_atom_site_aniso_U_23
_atom_site_aniso_U_13
_atom_site_aniso_U_12
Ir1 0.0251(2) 0.0226(2) 0.0264(2) -0.00698(16) -0.00314(16) -0.00063(15)
Ir2 0.0309(2) 0.0232(2) 0.0218(2) -0.00736(16) -0.00114(16) -0.00186(16)
S1 0.0395(14) 0.0318(13) 0.0268(13) -0.0032(10) -0.0033(10) -0.0077(11)
S2 0.0385(14) 0.0269(12) 0.0364(14) -0.0076(10) -0.0123(11) 0.0038(10)
C5 0.035(6) 0.036(6) 0.041(6) -0.020(5) -0.026(5) 0.006(4)
C15 0.054(7) 0.031(6) 0.036(6) -0.018(5) -0.001(5) 0.001(5)
C2 0.031(5) 0.039(6) 0.040(6) -0.016(5) -0.004(5) 0.004(4)
C113 0.053(7) 0.043(6) 0.026(5) -0.027(5) 0.009(5) -0.018(5)
C11 0.040(3) 0.041(3) 0.039(3) -0.0109(12) -0.0017(10) -0.0040(10)
C4 0.039(6) 0.054(7) 0.029(6) 0.000(5) -0.014(5) -0.021(5)
C26 0.045(7) 0.049(7) 0.058(8) -0.035(6) 0.001(6) 0.006(5)
C1 0.018(5) 0.046(6) 0.047(6) -0.024(5) 0.000(4) -0.018(4)
C3 0.018(5) 0.052(7) 0.057(7) -0.014(6) -0.017(5) 0.003(5)
C14 0.039(6) 0.041(6) 0.037(6) 0.008(5) 0.005(5) -0.025(5)
C12 0.066(8) 0.021(5) 0.036(6) -0.005(4) -0.002(5) 0.009(5)
C21 0.024(5) 0.059(7) 0.049(7) -0.037(6) -0.012(5) -0.006(5)
C19 0.089(11) 0.057(8) 0.033(7) 0.003(6) -0.010(7) -0.013(8)
C16 0.063(8) 0.050(7) 0.049(7) -0.012(6) 0.013(6) -0.031(6)
C18 0.035(7) 0.131(14) 0.033(7) -0.027(8) 0.025(5) -0.015(8)
C6 0.041(7) 0.068(9) 0.054(8) -0.028(7) 0.022(6) -0.023(6)
C22 0.027(6) 0.089(10) 0.040(7) -0.021(7) 0.013(5) -0.028(6)
C8 0.042(3) 0.042(3) 0.042(3) -0.0122(12) -0.0005(10) -0.0026(10)
C7 0.060(9) 0.051(8) 0.064(9) 0.003(7) 0.001(7) 0.002(7)
F4 0.171(15) 0.140(12) 0.122(11) -0.032(10) 0.087(11) -0.030(11)
C17 0.084(10) 0.042(7) 0.049(8) -0.010(6) -0.011(7) 0.002(7)
C10 0.064(9) 0.045(7) 0.077(10) -0.028(7) -0.025(8) -0.001(6)
F3 0.132(12) 0.114(10) 0.192(16) -0.071(11) -0.077(11) 0.003(9)
F2 0.090(9) 0.136(12) 0.175(15) -0.037(11) 0.038(9) -0.030(8)
C24 0.047(8) 0.138(17) 0.070(11) -0.079(12) -0.006(8) 0.033(9)
C25 0.026(6) 0.083(11) 0.095(12) -0.047(9) -0.005(7) -0.006(6)
C23 0.034(7) 0.17(2) 0.058(10) -0.073(13) 0.025(7) -0.022(10)
C9 0.086(12) 0.061(9) 0.072(10) -0.029(8) 0.000(9) -0.003(8)
F1 0.205(17) 0.135(12) 0.117(11) -0.059(10) -0.067(11) -0.007(12)
B1 0.041(8) 0.070(11) 0.052(9) -0.004(8) 0.011(7) -0.022(7)
C20 0.062(10) 0.113(14) 0.081(11) -0.056(11) -0.043(9) 0.014(9)

loop_
_atom_type_symbol
_atom_type_description
_atom_type_scat_dispersion_real
_atom_type_scat_dispersion_imag
_atom_type_scat_source
C C 0.0033 0.0016 'International Tables Vol C Tables 4.2.6.8 and 6.1.1.4'
H H 0.0000 0.0000 'International Tables Vol C Tables 4.2.6.8 and 6.1.1.4'
B B 0.0013 0.0007 'International Tables Vol C Tables 4.2.6.8 and 6.1.1.4'
F F 0.0171 0.0103 'International Tables Vol C Tables 4.2.6.8 and 6.1.1.4'
S S 0.1246 0.1234 'International Tables Vol C Tables 4.2.6.8 and 6.1.1.4'
Ir Ir -1.4442 7.9887 'International Tables Vol C Tables 4.2.6.8 and 6.1.1.4'

loop_
_geom_angle_atom_site_label_1
_geom_angle_atom_site_label_2
_geom_angle_atom_site_label_3
_geom_angle
C4 Ir1 C2 64.6(4)
C4 Ir1 C3 38.3(5)
C2 Ir1 C3 38.9(5)
C4 Ir1 C5 37.7(5)
C2 Ir1 C5 64.8(4)
C3 Ir1 C5 64.1(4)
C4 Ir1 C1 65.9(4)
C2 Ir1 C1 39.2(4)
C3 Ir1 C1 66.0(4)
C5 Ir1 C1 40.1(4)
C4 Ir1 S2 116.4(3)
C2 Ir1 S2 160.6(3)
C3 Ir1 S2 151.9(3)
C5 Ir1 S2 103.5(3)
C1 Ir1 S2 121.9(3)
C4 Ir1 S1 166.3(3)
C2 Ir1 S1 102.4(3)
C3 Ir1 S1 128.6(3)
C5 Ir1 S1 142.4(3)
C1 Ir1 S1 107.1(3)
S2 Ir1 S1 77.19(10)
C4 Ir1 Ir2 132.1(3)
C2 Ir1 Ir2 140.2(3)
C3 Ir1 Ir2 126.0(3)
C5 Ir1 Ir2 153.4(3)
C1 Ir1 Ir2 162.0(3)
S2 Ir1 Ir2 55.19(7)
S1 Ir1 Ir2 55.23(7)
C11 Ir2 C14 65.2(4)
C11 Ir2 C12 39.3(5)
C14 Ir2 C12 64.0(4)
C11 Ir2 C15 38.8(4)
C14 Ir2 C15 38.7(4)
C12 Ir2 C15 64.5(4)
C11 Ir2 C113 64.7(4)
C14 Ir2 C113 40.0(5)
C12 Ir2 C113 36.5(4)
C15 Ir2 C113 65.4(4)
C11 Ir2 S2 130.1(3)
C14 Ir2 S2 109.4(3)
C12 Ir2 S2 168.5(3)
C15 Ir2 S2 104.3(3)
C113 Ir2 S2 143.2(3)
C11 Ir2 S1 105.2(3)
C14 Ir2 S1 170.3(3)
C12 Ir2 S1 108.2(3)
C15 Ir2 S1 133.8(3)
C113 Ir2 S1 136.5(3)
S2 Ir2 S1 77.23(9)
C11 Ir2 Ir1 159.9(3)
C14 Ir2 Ir1 134.2(3)
C12 Ir2 Ir1 136.2(3)
C15 Ir2 Ir1 158.1(3)
C113 Ir2 Ir1 124.8(3)
S2 Ir2 Ir1 55.24(7)
S1 Ir2 Ir1 55.25(7)
C21 S1 Ir2 102.3(4)
C21 S1 Ir1 100.4(4)
Ir2 S1 Ir1 69.52(7)
C26 S2 Ir2 103.8(4)
C26 S2 Ir1 100.4(5)
Ir2 S2 Ir1 69.57(7)
C4 C5 C10 127.0(12)
C4 C5 C1 108.6(9)
C10 C5 C1 124.2(11)
C4 C5 Ir1 69.3(6)
C10 C5 Ir1 123.7(7)
C1 C5 Ir1 70.0(6)
C14 C15 C11 107.9(10)
C14 C15 C20 125.0(13)
C11 C15 C20 127.1(14)
C14 C15 Ir2 70.1(7)
C11 C15 Ir2 69.9(7)
C20 C15 Ir2 126.4(9)
C3 C2 C1 110.9(10)
C3 C2 C7 125.4(11)
C1 C2 C7 123.5(11)
C3 C2 Ir1 72.2(6)
C1 C2 Ir1 72.2(6)
C7 C2 Ir1 126.9(9)
C12 C113 C18 129.5(13)
C12 C113 C14 105.4(10)
C18 C113 C14 125.0(11)
C12 C113 Ir2 69.3(6)
C18 C113 Ir2 125.0(9)
C14 C113 Ir2 67.4(6)
C15 C11 C12 106.4(10)
C15 C11 C16 127.2(12)
C12 C11 C16 126.1(11)
C15 C11 Ir2 71.3(7)
C12 C11 Ir2 70.9(7)
C16 C11 Ir2 127.6(9)
C5 C4 C3 110.7(10)
C5 C4 C9 123.1(12)
C3 C4 C9 125.6(13)
C5 C4 Ir1 73.0(6)
C3 C4 Ir1 72.5(6)
C9 C4 Ir1 128.3(9)
C25 C26 C21 119.0(13)
C25 C26 S2 124.5(12)
C21 C26 S2 116.3(9)
C2 C1 C6 127.5(11)
C2 C1 C5 103.5(9)
C6 C1 C5 129.0(11)
C2 C1 Ir1 68.6(6)
C6 C1 Ir1 127.2(7)
C5 C1 Ir1 69.9(6)
C4 C3 C2 106.1(10)
C4 C3 C8 127.2(12)
C2 C3 C8 126.6(11)
C4 C3 Ir1 69.2(6)
C2 C3 Ir1 68.9(6)
C8 C3 Ir1 127.1(8)
C15 C14 C113 108.1(9)
C15 C14 C19 125.6(12)
C113 C14 C19 126.1(11)
C15 C14 Ir2 71.2(7)
C113 C14 Ir2 72.6(6)
C19 C14 Ir2 125.9(9)
C113 C12 C11 112.1(10)
C113 C12 C17 123.5(12)
C11 C12 C17 124.4(12)
C113 C12 Ir2 74.3(6)
C11 C12 Ir2 69.9(6)
C17 C12 Ir2 124.8(9)
C22 C21 C26 123.6(12)
C22 C21 S1 120.2(11)
C26 C21 S1 116.1(9)
C21 C22 C23 116.2(15)
C23 C24 C25 125.8(14)
C26 C25 C24 115.2(16)
C24 C23 C22 119.6(13)
F1 B1 F3 112.6(16)
F1 B1 F4 108.5(17)
F3 B1 F4 109.5(16)
F1 B1 F2 115.3(18)
F3 B1 F2 109.1(16)
F4 B1 F2 101.1(15)

loop_
_geom_bond_atom_site_label_1
_geom_bond_atom_site_label_2
_geom_bond_distance
Ir1 C4 2.147(11)
Ir1 C2 2.148(11)
Ir1 C3 2.191(10)
Ir1 C5 2.195(10)
Ir1 C1 2.196(10)
Ir1 S2 2.390(3)
Ir1 S1 2.391(3)
Ir1 Ir2 2.7256(9)
Ir2 C11 2.157(12)
Ir2 C14 2.160(12)
Ir2 C12 2.170(11)
Ir2 C15 2.175(12)
Ir2 C113 2.233(10)
Ir2 S2 2.388(3)
Ir2 S1 2.390(3)
S1 C21 1.782(11)
S2 C26 1.751(14)
C5 C4 1.403(17)
C5 C10 1.494(17)
C5 C1 1.504(16)
C15 C14 1.437(16)
C15 C11 1.440(17)
C15 C20 1.447(19)
C2 C3 1.446(17)
C2 C1 1.458(15)
C2 C7 1.513(18)
C113 C12 1.379(16)
C113 C18 1.430(17)
C113 C14 1.505(17)
C11 C12 1.453(17)
C11 C16 1.477(16)
C4 C3 1.425(17)
C4 C9 1.49(2)
C26 C25 1.393(18)
C26 C21 1.421(19)
C1 C6 1.481(16)
C3 C8 1.503(16)
C14 C19 1.514(16)
C12 C17 1.545(17)
C21 C22 1.397(16)
C22 C23 1.40(2)
F4 B1 1.35(2)
F3 B1 1.34(2)
F2 B1 1.35(2)
C24 C23 1.35(3)
C24 C25 1.42(2)
F1 B1 1.30(2)
